data_1572025
loop_
_publ_author_name
'Demmin, Mary Elizabeth'
'Bauer, Cary'
'Ruf, Michael'
'Harakas, George N.'

_publ_section_title
;
 trans-Diaquatetrakis(tetrahydrofuran-\kO)iron(II)
 \m-carbonyl-tetradecacarbonyltetrachlorido-\m-dimethylsilanediolato-tetragalliumtetrairon(7
 Ga--Fe)(Fe--Fe) tetrahydrofuran tetrasolvate
;
_journal_coeditor_code BT4151
_journal_issue 6
_journal_name_full IUCrData
_journal_paper_doi 10.1107/S2414314624006205
_journal_volume 9
_journal_year 2024
_chemical_formula_iupac
;
[Fe (C4 H8 O1)4 (H2 O1)2] [Fe4 Ga4 (C2 H6 O2 Si) Cl4 (C O)15] , 4C4 H8 O1
;
_chemical_formula_moiety 'C17 H6 Cl4 Fe4 Ga4 O17 Si 2-, C32 H68 Fe O10 2+'
_chemical_formula_sum 'C49 H74 Cl4 Fe5 Ga4 O27 Si'
_chemical_formula_weight 1823.10
_chemical_name_systematic
;<i>trans</i>-Diaquatetrakis(tetrahydrofuran-\k<i>O</i>)iron(II)
\m-carbonyl-tetradecacarbonyltetrachlorido-\m-dimethylsilanediolato-tetragalliumtetrairon(7 <i>Ga</i>--<i>Fe</i>)(<i>Fe</i>--<i>Fe</i>)
tetrahydrofuran tetrasolvate
;
_space_group_crystal_system monoclinic
_space_group_IT_number 14
_space_group_name_Hall '-P 2ybc'
_space_group_name_H-M_alt 'P 1 21/c 1'
_atom_sites_solution_hydrogens mixed
_cell_angle_alpha 90
_cell_angle_beta 95.5629(16)
_cell_angle_gamma 90
_cell_formula_units_Z 4
_cell_length_a 12.1954(6)
_cell_length_b 15.2657(7)
_cell_length_c 39.0300(16)
_cell_measurement_reflns_used 9631
_cell_measurement_temperature 203.(2)
_cell_measurement_theta_max 27.7657
_cell_measurement_theta_min 2.4570
_cell_volume 7232.0(6)
_computing_cell_refinement
;
SAINT V8.40B (Bruker, 2019)
;
_computing_data_collection
;
APEX3 (Bruker, 2019)
;
_computing_data_reduction
;
SAINT V8.40B (Bruker, 2019)
;
_computing_molecular_graphics
;
<i>ShelXle</i> (H\"ubschle <i>et al.</i>,  2011)
;
_computing_structure_refinement
;
<i>SHELXL2018/3</i> (Sheldrick, 2015b)
;
_computing_structure_solution
;
<i>SHELXT2018/2</i> (Sheldrick, 2015a)
;
_diffrn_ambient_temperature 203.(2)
_diffrn_detector_area_resol_mean 7.3910
_diffrn_measured_fraction_theta_full 0.997
_diffrn_measured_fraction_theta_max 0.997
_diffrn_measurement_device_type 'Bruker D8 Quest Eco, Photon II 7'
_diffrn_measurement_method 'phi and omega scans'
_diffrn_radiation_type 'Mo Ka'
_diffrn_radiation_wavelength 0.71073
_diffrn_reflns_av_R_equivalents 0.0377
_diffrn_reflns_av_unetI/netI 0.0223
_diffrn_reflns_limit_h_max 16
_diffrn_reflns_limit_h_min -16
_diffrn_reflns_limit_k_max 20
_diffrn_reflns_limit_k_min -20
_diffrn_reflns_limit_l_max 52
_diffrn_reflns_limit_l_min -52
_diffrn_reflns_number 157023
_diffrn_reflns_theta_full 25.24
_diffrn_reflns_theta_max 28.33
_diffrn_reflns_theta_min 2.87
_diffrn_source_current 20.0
_diffrn_source_power 1.00
_diffrn_source_voltage 50
_exptl_absorpt_coefficient_mu 2.675
_exptl_absorpt_correction_T_max 0.75
_exptl_absorpt_correction_T_min 0.65
_exptl_absorpt_correction_type multi-scan
_exptl_absorpt_process_details
;
(SADABS; Krause <i>et al.</i>,  2015)
;
_exptl_crystal_colour orange
_exptl_crystal_density_diffrn 1.674
_exptl_crystal_density_method 'not measured'
_exptl_crystal_description block
_exptl_crystal_F_000 3680
_exptl_crystal_size_max 0.150
_exptl_crystal_size_mid 0.130
_exptl_crystal_size_min 0.055
_refine_diff_density_max 0.863
_refine_diff_density_min -0.522
_refine_ls_extinction_method none
_refine_ls_goodness_of_fit_ref 1.039
_refine_ls_hydrogen_treatment mixed
_refine_ls_matrix_type full
_refine_ls_number_parameters 919
_refine_ls_number_reflns 17970
_refine_ls_number_restraints 471
_refine_ls_restrained_S_all 1.049
_refine_ls_R_factor_all 0.0568
_refine_ls_R_factor_gt 0.0406
_refine_ls_shift/su_max 0.003
_refine_ls_shift/su_mean 0.000
_refine_ls_structure_factor_coef Fsqd
_refine_ls_weighting_details 'w=1/[\s^2^(Fo^2^)+(0.0390P)^2^+9.8448P] where P=(Fo^2^+2Fc^2^)/3'
_refine_ls_weighting_scheme calc
_refine_ls_wR_factor_gt 0.0930
_refine_ls_wR_factor_ref 0.1004
_reflns_number_gt 14164
_reflns_number_total 17970
_reflns_threshold_expression 'I > 2\s(I)'
_cod_data_source_file bt4151.cif
_cod_data_source_block I
_cod_database_code 1572025

loop_
_space_group_symop_operation_xyz
'x, y, z'
'-x, y+1/2, -z+1/2'
'-x, -y, -z'
'x, -y-1/2, z-1/2'

loop_
_atom_site_type_symbol
_atom_site_label
_atom_site_fract_x
_atom_site_fract_y
_atom_site_fract_z
_atom_site_U_iso_or_equiv
_atom_site_adp_type
_atom_site_calc_flag
_atom_site_occupancy
_atom_site_disorder_assembly
_atom_site_disorder_group
Ga Ga1 0.77957(3) 0.40052(2) 0.58089(2) 0.04592(9) Uani d 1.000000 . .
Ga Ga2 0.68040(3) 0.22925(2) 0.59417(2) 0.03728(8) Uani d 1.000000 . .
Ga Ga3 0.79472(3) 0.09718(2) 0.64778(2) 0.04118(8) Uani d 1.000000 . .
Ga Ga4 1.00953(3) 0.12783(2) 0.68890(2) 0.04801(9) Uani d 1.000000 . .
Fe Fe1 0.60664(4) 0.34838(3) 0.55484(2) 0.04806(12) Uani d 1.000000 . .
Fe Fe2 0.60697(4) 0.15225(3) 0.64124(2) 0.04336(11) Uani d 1.000000 . .
Fe Fe3 0.89249(5) 0.00230(3) 0.69235(2) 0.05294(13) Uani d 1.000000 . .
Fe Fe4 0.70437(4) 0.07230(3) 0.59034(2) 0.04596(12) Uani d 1.000000 . .
Cl Cl2 0.91426(9) 0.42695(9) 0.54905(3) 0.0883(4) Uani d 1.000000 . .
Cl Cl3 1.03304(11) 0.22061(7) 0.73190(3) 0.0757(3) Uani d 1.000000 . .
Cl Cl4 1.17461(9) 0.11436(7) 0.67154(3) 0.0738(3) Uani d 1.000000 . .
Si Si1 0.93847(7) 0.27812(5) 0.63190(2) 0.03962(18) Uani d 1.000000 . .
Fe Fe5 0.26811(3) 0.68605(3) 0.62708(2) 0.03695(10) Uani d 1.000000 . .
Cl Cl1 0.77826(10) 0.51465(6) 0.61509(3) 0.0793(3) Uani d 1.000000 . .
O O51 0.34485(19) 0.59098(14) 0.65940(6) 0.0482(5) Uani d 1.000000 . .
H H51A 0.318(2) 0.5355(11) 0.6666(8) 0.058(11) Uiso d 1.000000 . .
H H51B 0.4193(9) 0.594(2) 0.6697(6) 0.082(14) Uiso d 1.000000 . .
O O52 0.19090(19) 0.77799(15) 0.59388(7) 0.0532(6) Uani d 1.000000 . .
C C1 1.0537(3) 0.2641(3) 0.60489(11) 0.0657(11) Uani d 1.000000 . .
H H1A 1.069947 0.320358 0.594369 0.099000 Uiso calc 1.000000 . .
H H1B 1.033151 0.221062 0.586778 0.099000 Uiso calc 1.000000 . .
H H1C 1.119094 0.243551 0.619206 0.099000 Uiso calc 1.000000 . .
C C2 0.9661(4) 0.3679(2) 0.66305(10) 0.0647(11) Uani d 1.000000 . .
H H2A 0.970605 0.423386 0.650663 0.097000 Uiso calc 1.000000 . .
H H2B 1.035988 0.356934 0.676979 0.097000 Uiso calc 1.000000 . .
H H2C 0.906348 0.371037 0.678088 0.097000 Uiso calc 1.000000 . .
H H52A 0.213(3) 0.8359(10) 0.5881(8) 0.078000 Uiso d 1.000000 . .
H H52B 0.1181(12) 0.771(2) 0.5826(7) 0.078000 Uiso d 1.000000 . .
O O1_1 0.2295(2) 0.58691(14) 0.58859(6) 0.0506(6) Uani d 1.000000 . .
C C1_1 0.2257(5) 0.6008(3) 0.55217(10) 0.0894(16) Uani d 1.000000 . .
H H1A_1 0.294257 0.629295 0.546226 0.107000 Uiso calc 1.000000 . .
H H1B_1 0.162362 0.638508 0.544116 0.107000 Uiso calc 1.000000 . .
C C2_1 0.2140(9) 0.5155(4) 0.53664(14) 0.173(4) Uani d 1.000000 . .
H H2A_1 0.137893 0.507920 0.525741 0.208000 Uiso calc 1.000000 . .
H H2B_1 0.265172 0.509773 0.518553 0.208000 Uiso calc 1.000000 . .
C C3_1 0.2379(5) 0.4500(3) 0.56229(12) 0.0845(14) Uani d 1.000000 . .
H H3A_1 0.315218 0.429823 0.562805 0.101000 Uiso calc 1.000000 . .
H H3B_1 0.188116 0.398980 0.558313 0.101000 Uiso calc 1.000000 . .
C C4_1 0.2186(6) 0.4957(3) 0.59413(11) 0.101(2) Uani d 1.000000 . .
H H4A_1 0.143804 0.482409 0.600503 0.121000 Uiso calc 1.000000 . .
H H4B_1 0.272865 0.476340 0.613139 0.121000 Uiso calc 1.000000 . .
O O1_2 0.11247(19) 0.67109(14) 0.64724(7) 0.0509(6) Uani d 1.000000 . .
C C1_2 0.0384(4) 0.7421(3) 0.65381(14) 0.0774(13) Uani d 1.000000 . .
H H1A_2 0.011183 0.771229 0.631971 0.093000 Uiso calc 1.000000 . .
H H1B_2 0.077119 0.786094 0.669206 0.093000 Uiso calc 1.000000 . .
C C2_2 -0.0537(4) 0.7037(3) 0.67018(12) 0.0699(11) Uani d 1.000000 . .
H H2A_2 -0.119648 0.698092 0.653398 0.084000 Uiso calc 1.000000 . .
H H2B_2 -0.072662 0.740411 0.689661 0.084000 Uiso calc 1.000000 . .
C C3_2 -0.0142(3) 0.6158(2) 0.68256(10) 0.0613(10) Uani d 1.000000 . .
H H3A_2 0.022860 0.619034 0.706235 0.074000 Uiso calc 1.000000 . .
H H3B_2 -0.075841 0.573405 0.682095 0.074000 Uiso calc 1.000000 . .
C C4_2 0.0645(3) 0.5911(2) 0.65752(12) 0.0644(11) Uani d 1.000000 . .
H H4A_2 0.122039 0.551495 0.668367 0.077000 Uiso calc 1.000000 . .
H H4B_2 0.025728 0.561079 0.637383 0.077000 Uiso calc 1.000000 . .
O O1_3 0.3085(2) 0.77824(15) 0.66755(6) 0.0536(6) Uani d 1.000000 . .
C C1_3 0.3265(5) 0.8703(3) 0.66421(13) 0.0911(16) Uani d 1.000000 . .
H H1A_3 0.263766 0.897553 0.650108 0.109000 Uiso calc 1.000000 . .
H H1B_3 0.394474 0.881069 0.652876 0.109000 Uiso calc 1.000000 . .
C C2_3 0.3370(7) 0.9069(4) 0.69824(15) 0.128(3) Uani d 1.000000 . .
H H2A_3 0.410279 0.934671 0.702991 0.154000 Uiso calc 1.000000 . .
H H2B_3 0.280088 0.952499 0.699999 0.154000 Uiso calc 1.000000 . .
C C3_3 0.3244(7) 0.8401(4) 0.72266(14) 0.116(2) Uani d 1.000000 . .
H H3A_3 0.261318 0.853389 0.735954 0.139000 Uiso calc 1.000000 . .
H H3B_3 0.391728 0.835410 0.738900 0.139000 Uiso calc 1.000000 . .
C C4_3 0.3051(5) 0.7581(3) 0.70368(10) 0.0829(14) Uani d 1.000000 . .
H H4A_3 0.362617 0.714627 0.711275 0.099000 Uiso calc 1.000000 . .
H H4B_3 0.232325 0.733475 0.707726 0.099000 Uiso calc 1.000000 . .
O O1_4 0.42211(19) 0.70737(15) 0.60597(7) 0.0531(6) Uani d 1.000000 . .
C C1_4 0.5081(4) 0.6456(3) 0.60289(19) 0.110(2) Uani d 1.000000 . .
H H1A_4 0.480296 0.593961 0.589349 0.133000 Uiso calc 1.000000 . .
H H1B_4 0.540106 0.625686 0.625851 0.133000 Uiso calc 1.000000 . .
C C2_4 0.5903(6) 0.6936(5) 0.5849(3) 0.217(6) Uani d 1.000000 . .
H H2A_4 0.648189 0.718019 0.601808 0.260000 Uiso calc 1.000000 . .
H H2B_4 0.625642 0.653791 0.569263 0.260000 Uiso calc 1.000000 . .
C C3_4 0.5347(5) 0.7614(4) 0.56616(15) 0.1048(19) Uani d 1.000000 . .
H H3A_4 0.502622 0.740899 0.543286 0.126000 Uiso calc 1.000000 . .
H H3B_4 0.583984 0.811799 0.563172 0.126000 Uiso calc 1.000000 . .
C C4_4 0.4508(6) 0.7831(4) 0.5880(2) 0.168(4) Uani d 1.000000 . .
H H4A_4 0.478028 0.829088 0.604591 0.201000 Uiso calc 1.000000 . .
H H4B_4 0.385076 0.806115 0.573964 0.201000 Uiso calc 1.000000 . .
O O1_5 0.2774(2) 0.43712(15) 0.68269(6) 0.0570(6) Uani d 1.000000 . .
C C1_5 0.2724(4) 0.4325(3) 0.71875(10) 0.0734(12) Uani d 1.000000 . .
H H1A_5 0.194733 0.433082 0.724138 0.088000 Uiso calc 1.000000 . .
H H1B_5 0.310705 0.483414 0.730177 0.088000 Uiso calc 1.000000 . .
C C2_5 0.3261(6) 0.3509(4) 0.73089(12) 0.106(2) Uani d 1.000000 . .
H H2A_5 0.384336 0.362976 0.749772 0.127000 Uiso calc 1.000000 . .
H H2B_5 0.271653 0.310418 0.739563 0.127000 Uiso calc 1.000000 . .
C C3_5 0.3738(4) 0.3122(3) 0.70159(11) 0.0790(13) Uani d 1.000000 . .
H H3A_5 0.362096 0.248056 0.700858 0.095000 Uiso calc 1.000000 . .
H H3B_5 0.453791 0.324320 0.702726 0.095000 Uiso calc 1.000000 . .
C C4_5 0.3150(4) 0.3547(2) 0.67147(10) 0.0643(10) Uani d 1.000000 . .
H H4A_5 0.364952 0.362976 0.653191 0.077000 Uiso calc 1.000000 . .
H H4B_5 0.251896 0.318213 0.662173 0.077000 Uiso calc 1.000000 . .
O O1_6 0.5518(10) 0.5996(9) 0.6887(6) 0.116(7) Uani d 0.49(2) A 1
C C1_6 0.6063(18) 0.5196(10) 0.6939(7) 0.153(12) Uani d 0.49(2) A 1
H H1A_6 0.618835 0.492660 0.671514 0.184000 Uiso calc 0.49(2) A 1
H H1B_6 0.561776 0.478748 0.706559 0.184000 Uiso calc 0.49(2) A 1
C C2_6 0.7088(11) 0.5374(11) 0.7134(5) 0.090(6) Uani d 0.49(2) A 1
H H2A_6 0.767292 0.548791 0.698065 0.108000 Uiso calc 0.49(2) A 1
H H2B_6 0.731537 0.487634 0.728732 0.108000 Uiso calc 0.49(2) A 1
C C3_6 0.688(2) 0.6143(15) 0.7331(5) 0.153(12) Uani d 0.49(2) A 1
H H3A_6 0.756149 0.647302 0.740068 0.184000 Uiso calc 0.49(2) A 1
H H3B_6 0.650236 0.599680 0.753772 0.184000 Uiso calc 0.49(2) A 1
C C4_6 0.614(2) 0.6623(8) 0.7072(7) 0.24(2) Uani d 0.49(2) A 1
H H4A_6 0.566391 0.703173 0.718599 0.292000 Uiso calc 0.49(2) A 1
H H4B_6 0.658263 0.696424 0.691798 0.292000 Uiso calc 0.49(2) A 1
O O1_7 0.5265(8) 0.5944(8) 0.7013(3) 0.071(3) Uani d 0.51(2) A 2
C C1_7 0.5886(11) 0.5193(6) 0.7071(5) 0.085(5) Uani d 0.51(2) A 2
H H1A_7 0.591833 0.486304 0.685422 0.102000 Uiso calc 0.51(2) A 2
H H1B_7 0.555783 0.481053 0.723912 0.102000 Uiso calc 0.51(2) A 2
C C2_7 0.6970(13) 0.5465(11) 0.7205(7) 0.135(11) Uani d 0.51(2) A 2
H H2A_7 0.753719 0.513401 0.709404 0.162000 Uiso calc 0.51(2) A 2
H H2B_7 0.708271 0.536484 0.745683 0.162000 Uiso calc 0.51(2) A 2
C C3_7 0.7038(10) 0.6385(9) 0.7129(6) 0.113(7) Uani d 0.51(2) A 2
H H3A_7 0.725255 0.648959 0.689421 0.136000 Uiso calc 0.51(2) A 2
H H3B_7 0.755151 0.669629 0.729928 0.136000 Uiso calc 0.51(2) A 2
C C4_7 0.5875(11) 0.6627(11) 0.7159(6) 0.193(14) Uani d 0.51(2) A 2
H H4A_7 0.574103 0.670133 0.740374 0.232000 Uiso calc 0.51(2) A 2
H H4B_7 0.568537 0.718069 0.703500 0.232000 Uiso calc 0.51(2) A 2
O O1_8 0.2402(3) 0.93500(16) 0.57058(8) 0.0738(8) Uani d 1.000000 . .
C C1_8 0.2805(6) 0.9465(3) 0.53812(13) 0.106(2) Uani d 1.000000 . .
H H1A_8 0.250871 0.900473 0.521930 0.128000 Uiso calc 1.000000 . .
H H1B_8 0.361969 0.942784 0.540390 0.128000 Uiso calc 1.000000 . .
C C2_8 0.2450(7) 1.0325(4) 0.52549(15) 0.125(3) Uani d 1.000000 . .
H H2A_8 0.305105 1.062485 0.514811 0.150000 Uiso calc 1.000000 . .
H H2B_8 0.180427 1.027367 0.508166 0.150000 Uiso calc 1.000000 . .
C C3_8 0.2168(7) 1.0795(3) 0.55489(15) 0.132(3) Uani d 1.000000 . .
H H3A_8 0.144215 1.108166 0.549842 0.158000 Uiso calc 1.000000 . .
H H3B_8 0.272525 1.125445 0.561170 0.158000 Uiso calc 1.000000 . .
C C4_8 0.2130(5) 1.0178(3) 0.58307(13) 0.0936(17) Uani d 1.000000 . .
H H4A_8 0.266317 1.034944 0.602677 0.112000 Uiso calc 1.000000 . .
H H4B_8 0.138347 1.016605 0.591010 0.112000 Uiso calc 1.000000 . .
O O1_9 0.0034(12) 0.7454(16) 0.5560(4) 0.135(10) Uani d 0.48(2) B 1
C C1_9 -0.0130(15) 0.7815(14) 0.5230(5) 0.102(8) Uani d 0.48(2) B 1
H H1A_9 0.055067 0.778042 0.511205 0.123000 Uiso calc 0.48(2) B 1
H H1B_9 -0.036108 0.843574 0.524052 0.123000 Uiso calc 0.48(2) B 1
C C2_9 -0.0987(14) 0.7289(14) 0.5058(3) 0.103(7) Uani d 0.48(2) B 1
H H2A_9 -0.066565 0.681985 0.492429 0.123000 Uiso calc 0.48(2) B 1
H H2B_9 -0.147241 0.765433 0.489797 0.123000 Uiso calc 0.48(2) B 1
C C3_9 -0.160(2) 0.692(2) 0.5316(5) 0.140(13) Uani d 0.48(2) B 1
H H3A_9 -0.179678 0.629910 0.525992 0.168000 Uiso calc 0.48(2) B 1
H H3B_9 -0.229350 0.724934 0.533372 0.168000 Uiso calc 0.48(2) B 1
C C4_9 -0.0904(11) 0.6966(10) 0.5635(2) 0.066(4) Uani d 0.48(2) B 1
H H4A_9 -0.128906 0.726350 0.581435 0.080000 Uiso calc 0.48(2) B 1
H H4B_9 -0.068544 0.637199 0.571792 0.080000 Uiso calc 0.48(2) B 1
O O1_10 -0.0063(9) 0.7554(11) 0.5592(3) 0.074(4) Uani d 0.52(2) B 2
C C1_10 -0.0446(16) 0.8027(12) 0.5299(6) 0.123(9) Uani d 0.52(2) B 2
H H1A_10 0.013766 0.807664 0.514109 0.148000 Uiso calc 0.52(2) B 2
H H1B_10 -0.066544 0.862472 0.536422 0.148000 Uiso calc 0.52(2) B 2
C C2_10 -0.138(2) 0.7563(13) 0.5136(7) 0.166(12) Uani d 0.52(2) B 2
H H2A_10 -0.134177 0.754275 0.488358 0.200000 Uiso calc 0.52(2) B 2
H H2B_10 -0.207195 0.785895 0.518197 0.200000 Uiso calc 0.52(2) B 2
C C3_10 -0.1346(19) 0.6690(11) 0.5276(5) 0.105(8) Uani d 0.52(2) B 2
H H3A_10 -0.209824 0.647464 0.530313 0.126000 Uiso calc 0.52(2) B 2
H H3B_10 -0.098524 0.628085 0.512507 0.126000 Uiso calc 0.52(2) B 2
C C4_10 -0.071(2) 0.6776(16) 0.5604(6) 0.216(16) Uani d 0.52(2) B 2
H H4A_10 -0.121101 0.682088 0.578926 0.259000 Uiso calc 0.52(2) B 2
H H4B_10 -0.023357 0.625809 0.564948 0.259000 Uiso calc 0.52(2) B 2
O O1_11 0.82171(16) 0.29850(12) 0.60764(5) 0.0362(4) Uani d 1.000000 . .
O O2_11 0.91756(17) 0.18584(13) 0.65235(5) 0.0382(4) Uani d 1.000000 . .
O O1_12 1.0022(3) -0.04848(18) 0.63186(8) 0.0753(8) Uani d 1.000000 . .
O O2_12 1.0503(3) -0.0712(3) 0.74608(10) 0.1052(13) Uani d 1.000000 . .
O O3_12 0.7166(3) -0.1293(2) 0.68296(10) 0.0918(11) Uani d 1.000000 . .
O O4_12 0.7819(3) 0.1230(2) 0.73612(7) 0.0766(9) Uani d 1.000000 . .
O O5_12 0.7440(3) 0.2532(2) 0.51010(8) 0.0814(9) Uani d 1.000000 . .
O O6_12 0.5970(3) 0.5219(2) 0.52254(10) 0.1065(13) Uani d 1.000000 . .
O O7_12 0.4004(3) 0.2637(3) 0.52738(10) 0.0952(11) Uani d 1.000000 . .
O O8_12 0.5260(2) 0.40701(19) 0.61909(8) 0.0686(7) Uani d 1.000000 . .
C C1_12 0.9590(3) -0.0278(2) 0.65536(11) 0.0586(9) Uani d 1.000000 . .
C C2_12 0.9884(4) -0.0446(3) 0.72526(12) 0.0704(11) Uani d 1.000000 . .
C C3_12 0.7856(4) -0.0789(2) 0.68688(11) 0.0668(11) Uani d 1.000000 . .
C C4_12 0.8254(4) 0.0764(3) 0.71876(10) 0.0611(10) Uani d 1.000000 . .
C C5_12 0.6913(4) 0.2903(3) 0.52803(10) 0.0612(10) Uani d 1.000000 . .
C C6_12 0.5982(4) 0.4535(3) 0.53427(11) 0.0719(12) Uani d 1.000000 . .
C C7_12 0.4798(3) 0.2957(3) 0.53794(11) 0.0665(10) Uani d 1.000000 . .
C C8_12 0.5588(3) 0.3828(2) 0.59448(11) 0.0530(8) Uani d 1.000000 . .
O O1_13 0.5019(3) -0.00811(19) 0.61183(9) 0.0805(9) Uani d 1.000000 . .
O O2_13 0.6932(3) 0.30366(18) 0.68131(7) 0.0671(7) Uani d 1.000000 . .
O O3_13 0.3895(2) 0.2195(2) 0.61564(9) 0.0763(9) Uani d 1.000000 . .
O O4_13 0.5540(3) 0.0537(3) 0.70176(9) 0.1019(12) Uani d 1.000000 . .
O O5_13 0.9073(3) 0.1146(2) 0.56012(9) 0.0860(10) Uani d 1.000000 . .
O O6_13 0.5616(3) 0.0767(3) 0.52553(8) 0.0927(11) Uani d 1.000000 . .
O O7_13 0.7630(4) -0.11239(19) 0.59787(12) 0.1096(13) Uani d 1.000000 . .
C C1_13 0.5697(3) 0.0463(2) 0.61383(10) 0.0561(9) Uani d 1.000000 . .
C C2_13 0.6626(3) 0.2446(2) 0.66472(9) 0.0485(8) Uani d 1.000000 . .
C C3_13 0.4747(3) 0.1934(2) 0.62536(10) 0.0558(9) Uani d 1.000000 . .
C C4_13 0.5770(4) 0.0912(3) 0.67814(11) 0.0670(11) Uani d 1.000000 . .
C C5_13 0.8286(3) 0.1022(3) 0.57329(10) 0.0584(9) Uani d 1.000000 . .
C C6_13 0.6168(3) 0.0757(3) 0.55091(11) 0.0644(11) Uani d 1.000000 . .
C C7_13 0.7396(4) -0.0403(3) 0.59586(12) 0.0700(12) Uani d 1.000000 . .

loop_
_atom_site_aniso_label
_atom_site_aniso_U_11
_atom_site_aniso_U_22
_atom_site_aniso_U_33
_atom_site_aniso_U_12
_atom_site_aniso_U_13
_atom_site_aniso_U_23
Ga1 0.04209(19) 0.03764(18) 0.0556(2) -0.00983(14) -0.00741(15) 0.01288(15)
Ga2 0.03962(17) 0.03366(16) 0.03902(16) -0.00954(13) 0.00611(13) -0.00433(13)
Ga3 0.0520(2) 0.02605(15) 0.04740(19) -0.00551(14) 0.01476(15) -0.00005(13)
Ga4 0.0610(2) 0.03284(17) 0.0497(2) 0.00230(16) 0.00277(17) 0.01046(15)
Fe1 0.0433(3) 0.0511(3) 0.0474(3) -0.0075(2) -0.0080(2) 0.0034(2)
Fe2 0.0475(3) 0.0345(2) 0.0510(3) -0.01122(19) 0.0198(2) -0.00626(19)
Fe3 0.0738(3) 0.0292(2) 0.0587(3) 0.0017(2) 0.0210(3) 0.0125(2)
Fe4 0.0505(3) 0.0346(2) 0.0548(3) -0.01308(19) 0.0154(2) -0.0167(2)
Cl2 0.0629(6) 0.1043(9) 0.0984(8) -0.0179(6) 0.0120(6) 0.0548(7)
Cl3 0.1146(9) 0.0591(6) 0.0491(5) -0.0039(6) -0.0133(5) 0.0016(4)
Cl4 0.0568(6) 0.0654(6) 0.0993(8) 0.0085(5) 0.0073(5) 0.0160(6)
Si1 0.0421(4) 0.0305(4) 0.0447(4) -0.0093(3) -0.0039(3) 0.0082(3)
Fe5 0.0377(2) 0.0287(2) 0.0433(2) -0.00448(16) -0.00214(17) 0.00509(17)
Cl1 0.0753(7) 0.0368(5) 0.1177(9) 0.0003(4) -0.0315(6) -0.0114(5)
O51 0.0491(13) 0.0356(11) 0.0568(13) -0.0027(10) -0.0113(11) 0.0099(10)
O52 0.0489(13) 0.0391(12) 0.0683(15) -0.0100(10) -0.0106(11) 0.0208(11)
C1 0.046(2) 0.080(3) 0.072(2) -0.0053(19) 0.0082(18) 0.029(2)
C2 0.082(3) 0.0345(17) 0.070(2) -0.0132(17) -0.032(2) 0.0021(16)
O1_1 0.0686(15) 0.0398(12) 0.0417(12) -0.0095(11) -0.0037(11) 0.0015(9)
C1_1 0.134(5) 0.082(3) 0.049(2) -0.015(3) -0.010(3) 0.007(2)
C2_1 0.367(14) 0.098(5) 0.060(3) -0.043(7) 0.049(5) -0.022(3)
C3_1 0.105(4) 0.061(3) 0.089(3) -0.002(3) 0.014(3) -0.024(2)
C4_1 0.205(7) 0.043(2) 0.054(2) -0.028(3) 0.005(3) -0.0051(18)
O1_2 0.0469(13) 0.0295(11) 0.0782(16) -0.0015(9) 0.0149(11) 0.0068(10)
C1_2 0.070(3) 0.040(2) 0.125(4) 0.0116(19) 0.029(3) 0.010(2)
C2_2 0.064(3) 0.062(2) 0.088(3) 0.010(2) 0.023(2) 0.001(2)
C3_2 0.075(3) 0.053(2) 0.058(2) -0.0063(19) 0.0192(19) -0.0008(17)
C4_2 0.058(2) 0.0364(18) 0.103(3) -0.0052(16) 0.026(2) 0.0166(19)
O1_3 0.0694(16) 0.0362(12) 0.0540(14) -0.0120(11) -0.0002(11) -0.0023(10)
C1_3 0.138(5) 0.048(2) 0.086(3) -0.036(3) 0.007(3) -0.003(2)
C2_3 0.219(8) 0.062(3) 0.098(4) -0.033(4) -0.011(5) -0.022(3)
C3_3 0.190(7) 0.078(4) 0.078(3) 0.000(4) 0.006(4) -0.030(3)
C4_3 0.135(5) 0.062(3) 0.050(2) -0.006(3) 0.002(2) -0.0050(19)
O1_4 0.0438(13) 0.0432(13) 0.0735(16) -0.0046(10) 0.0114(11) 0.0091(11)
C1_4 0.074(3) 0.080(3) 0.186(6) 0.026(3) 0.056(4) 0.052(4)
C2_4 0.142(6) 0.127(6) 0.412(15) 0.065(5) 0.182(9) 0.147(8)
C3_4 0.099(4) 0.126(5) 0.093(4) -0.038(4) 0.031(3) 0.021(3)
C4_4 0.120(5) 0.083(4) 0.323(11) 0.035(4) 0.139(7) 0.105(6)
O1_5 0.0826(18) 0.0356(12) 0.0550(14) 0.0090(12) 0.0180(12) 0.0066(10)
C1_5 0.106(4) 0.061(2) 0.056(2) 0.017(2) 0.024(2) -0.0015(19)
C2_5 0.154(6) 0.105(4) 0.060(3) 0.042(4) 0.018(3) 0.024(3)
C3_5 0.099(4) 0.061(3) 0.076(3) 0.025(2) 0.003(3) 0.002(2)
C4_5 0.096(3) 0.043(2) 0.055(2) 0.013(2) 0.014(2) -0.0007(16)
O1_6 0.089(8) 0.072(6) 0.170(16) 0.003(6) -0.068(9) 0.019(8)
C1_6 0.134(17) 0.135(17) 0.17(2) 0.061(13) -0.075(14) -0.091(15)
C2_6 0.047(7) 0.094(11) 0.130(14) -0.002(7) 0.015(8) -0.012(10)
C3_6 0.17(2) 0.130(19) 0.143(17) 0.023(15) -0.091(16) -0.055(14)
C4_6 0.114(16) 0.041(7) 0.54(6) -0.019(8) -0.14(2) -0.017(15)
O1_7 0.054(4) 0.070(6) 0.082(5) -0.011(3) -0.028(4) -0.018(4)
C1_7 0.071(7) 0.044(6) 0.130(12) -0.011(5) -0.034(7) 0.034(7)
C2_7 0.096(14) 0.17(2) 0.133(17) 0.040(14) -0.022(12) 0.081(16)
C3_7 0.052(7) 0.108(11) 0.175(18) -0.020(6) -0.010(9) -0.008(11)
C4_7 0.073(9) 0.23(2) 0.27(2) 0.034(11) -0.045(11) -0.20(2)
O1_8 0.109(2) 0.0373(13) 0.0802(19) -0.0065(14) 0.0343(17) 0.0116(13)
C1_8 0.187(6) 0.058(3) 0.082(3) 0.015(3) 0.054(4) 0.009(2)
C2_8 0.205(8) 0.081(4) 0.094(4) 0.041(4) 0.050(5) 0.030(3)
C3_8 0.243(9) 0.058(3) 0.105(4) 0.042(4) 0.066(5) 0.022(3)
C4_8 0.136(5) 0.061(3) 0.092(3) 0.014(3) 0.053(3) 0.009(3)
O1_9 0.077(10) 0.142(17) 0.171(19) -0.059(10) -0.072(11) 0.080(13)
C1_9 0.051(8) 0.143(18) 0.110(10) -0.013(9) -0.012(7) 0.077(11)
C2_9 0.122(15) 0.135(16) 0.047(6) 0.017(10) -0.013(7) -0.001(7)
C3_9 0.097(12) 0.20(3) 0.119(16) -0.092(17) -0.019(11) 0.000(17)
C4_9 0.072(7) 0.087(8) 0.042(5) -0.024(6) 0.015(5) -0.001(5)
O1_10 0.063(7) 0.067(7) 0.087(8) -0.018(5) -0.022(6) 0.023(6)
C1_10 0.073(11) 0.077(8) 0.21(2) -0.019(8) -0.054(11) 0.082(10)
C2_10 0.107(14) 0.124(15) 0.24(3) -0.049(13) -0.096(15) 0.096(16)
C3_10 0.148(18) 0.073(8) 0.085(11) -0.028(9) -0.034(10) 0.014(7)
C4_10 0.154(18) 0.149(17) 0.31(3) -0.118(15) -0.134(19) 0.137(19)
O1_11 0.0378(10) 0.0293(10) 0.0407(10) -0.0088(8) -0.0005(8) 0.0044(8)
O2_11 0.0460(12) 0.0270(9) 0.0413(11) -0.0036(8) 0.0018(9) 0.0045(8)
O1_12 0.095(2) 0.0480(15) 0.088(2) 0.0109(15) 0.0382(18) -0.0017(14)
O2_12 0.114(3) 0.086(3) 0.112(3) 0.006(2) -0.005(2) 0.049(2)
O3_12 0.101(3) 0.0608(19) 0.118(3) -0.0283(18) 0.034(2) 0.0041(18)
O4_12 0.108(2) 0.0662(18) 0.0603(16) 0.0095(17) 0.0331(16) -0.0013(14)
O5_12 0.107(3) 0.085(2) 0.0565(17) -0.0089(19) 0.0285(17) -0.0046(15)
O6_12 0.105(3) 0.079(2) 0.125(3) -0.012(2) -0.042(2) 0.049(2)
O7_12 0.0637(19) 0.110(3) 0.105(3) -0.0261(19) -0.0254(18) -0.015(2)
O8_12 0.0659(18) 0.0594(17) 0.083(2) 0.0030(14) 0.0169(15) -0.0135(15)
C1_12 0.078(3) 0.0260(15) 0.075(2) 0.0041(16) 0.022(2) 0.0067(16)
C2_12 0.089(3) 0.047(2) 0.077(3) 0.002(2) 0.017(2) 0.024(2)
C3_12 0.090(3) 0.0396(19) 0.075(3) -0.001(2) 0.030(2) 0.0119(18)
C4_12 0.084(3) 0.047(2) 0.055(2) -0.0010(19) 0.020(2) 0.0133(17)
C5_12 0.072(3) 0.067(2) 0.0436(19) -0.015(2) -0.0007(18) 0.0062(18)
C6_12 0.064(3) 0.073(3) 0.073(3) -0.012(2) -0.025(2) 0.019(2)
C7_12 0.058(2) 0.072(3) 0.066(2) -0.009(2) -0.0116(19) -0.003(2)
C8_12 0.0446(19) 0.0419(18) 0.071(2) -0.0026(14) -0.0030(17) -0.0001(17)
O1_13 0.0748(19) 0.0574(17) 0.114(2) -0.0376(15) 0.0339(18) -0.0253(16)
O2_13 0.087(2) 0.0518(15) 0.0625(16) -0.0082(14) 0.0086(14) -0.0222(13)
O3_13 0.0483(16) 0.077(2) 0.104(2) 0.0003(14) 0.0097(15) -0.0256(17)
O4_13 0.109(3) 0.113(3) 0.091(2) -0.029(2) 0.047(2) 0.030(2)
O5_13 0.0657(19) 0.101(2) 0.098(2) -0.0140(17) 0.0410(18) -0.0178(19)
O6_13 0.085(2) 0.125(3) 0.0654(19) -0.024(2) -0.0038(17) -0.035(2)
O7_13 0.132(3) 0.0340(16) 0.164(4) -0.0034(18) 0.022(3) -0.0297(19)
C1_13 0.057(2) 0.0412(18) 0.073(2) -0.0153(16) 0.0209(18) -0.0128(16)
C2_13 0.055(2) 0.0461(18) 0.0469(17) -0.0035(15) 0.0150(15) -0.0031(15)
C3_13 0.052(2) 0.050(2) 0.069(2) -0.0139(17) 0.0227(18) -0.0176(17)
C4_13 0.067(3) 0.064(2) 0.075(3) -0.018(2) 0.032(2) 0.002(2)
C5_13 0.058(2) 0.055(2) 0.065(2) -0.0100(17) 0.0186(18) -0.0189(18)
C6_13 0.065(2) 0.067(3) 0.063(2) -0.022(2) 0.016(2) -0.029(2)
C7_13 0.077(3) 0.041(2) 0.095(3) -0.0147(19) 0.024(2) -0.027(2)

loop_
_atom_type_symbol
_atom_type_description
_atom_type_scat_dispersion_real
_atom_type_scat_dispersion_imag
_atom_type_scat_source
C C 0.0033 0.0016 'International Tables Vol C Tables 4.2.6.8 and 6.1.1.4'
Cl Cl 0.1484 0.1585 'International Tables Vol C Tables 4.2.6.8 and 6.1.1.4'
Fe Fe 0.3463 0.8444 'International Tables Vol C Tables 4.2.6.8 and 6.1.1.4'
Ga Ga 0.2307 1.6083 'International Tables Vol C Tables 4.2.6.8 and 6.1.1.4'
O O 0.0106 0.0060 'International Tables Vol C Tables 4.2.6.8 and 6.1.1.4'
Si Si 0.0817 0.0704 'International Tables Vol C Tables 4.2.6.8 and 6.1.1.4'
H H 0.0000 0.0000 'International Tables Vol C Tables 4.2.6.8 and 6.1.1.4'

loop_
_geom_angle_atom_site_label_1
_geom_angle_atom_site_label_2
_geom_angle_atom_site_label_3
_geom_angle_site_symmetry_1
_geom_angle_site_symmetry_3
_geom_angle
_geom_angle_publ_flag
O1_11 Ga1 Cl2 . . 106.40(7) ?
O1_11 Ga1 Cl1 . . 109.33(7) ?
Cl2 Ga1 Cl1 . . 104.40(6) ?
O1_11 Ga1 Fe1 . . 98.06(6) ?
Cl2 Ga1 Fe1 . . 119.97(4) ?
Cl1 Ga1 Fe1 . . 117.73(4) ?
O1_11 Ga1 Ga2 . . 43.67(6) ?
Cl2 Ga1 Ga2 . . 127.30(4) ?
Cl1 Ga1 Ga2 . . 124.73(4) ?
Fe1 Ga1 Ga2 . . 54.454(15) ?
O1_11 Ga2 Fe4 . . 115.06(6) ?
O1_11 Ga2 Fe2 . . 114.81(6) ?
Fe4 Ga2 Fe2 . . 67.820(18) ?
O1_11 Ga2 Fe1 . . 91.49(6) ?
Fe4 Ga2 Fe1 . . 136.32(2) ?
Fe2 Ga2 Fe1 . . 133.09(2) ?
O1_11 Ga2 Ga1 . . 40.30(5) ?
Fe4 Ga2 Ga1 . . 144.408(19) ?
Fe2 Ga2 Ga1 . . 138.707(18) ?
Fe1 Ga2 Ga1 . . 51.240(14) ?
O2_11 Ga3 Fe2 . . 117.53(6) ?
O2_11 Ga3 Fe4 . . 116.98(6) ?
Fe2 Ga3 Fe4 . . 67.584(19) ?
O2_11 Ga3 Fe3 . . 91.57(6) ?
Fe2 Ga3 Fe3 . . 131.33(2) ?
Fe4 Ga3 Fe3 . . 134.45(2) ?
O2_11 Ga3 Ga4 . . 40.33(6) ?
Fe2 Ga3 Ga4 . . 140.748(19) ?
Fe4 Ga3 Ga4 . . 145.030(19) ?
Fe3 Ga3 Ga4 . . 51.278(16) ?
O2_11 Ga4 Cl3 . . 106.92(7) ?
O2_11 Ga4 Cl4 . . 107.33(7) ?
Cl3 Ga4 Cl4 . . 103.94(5) ?
O2_11 Ga4 Fe3 . . 95.80(6) ?
Cl3 Ga4 Fe3 . . 120.45(4) ?
Cl4 Ga4 Fe3 . . 120.70(4) ?
O2_11 Ga4 Ga3 . . 42.18(6) ?
Cl3 Ga4 Ga3 . . 123.88(4) ?
Cl4 Ga4 Ga3 . . 127.23(4) ?
Fe3 Ga4 Ga3 . . 53.649(17) ?
C5_12 Fe1 C8_12 . . 156.19(17) ?
C5_12 Fe1 C6_12 . . 101.2(2) ?
C8_12 Fe1 C6_12 . . 96.6(2) ?
C5_12 Fe1 C7_12 . . 95.0(2) ?
C8_12 Fe1 C7_12 . . 96.18(18) ?
C6_12 Fe1 C7_12 . . 102.99(19) ?
C5_12 Fe1 Ga1 . . 82.98(13) ?
C8_12 Fe1 Ga1 . . 83.20(11) ?
C6_12 Fe1 Ga1 . . 84.40(13) ?
C7_12 Fe1 Ga1 . . 172.60(14) ?
C5_12 Fe1 Ga2 . . 78.62(13) ?
C8_12 Fe1 Ga2 . . 79.02(12) ?
C6_12 Fe1 Ga2 . . 158.59(13) ?
C7_12 Fe1 Ga2 . . 98.32(14) ?
Ga1 Fe1 Ga2 . . 74.306(17) ?
C2_13 Fe2 C4_13 . . 95.51(18) ?
C2_13 Fe2 C3_13 . . 100.75(16) ?
C4_13 Fe2 C3_13 . . 102.41(19) ?
C2_13 Fe2 C1_13 . . 170.91(16) ?
C4_13 Fe2 C1_13 . . 87.43(18) ?
C3_13 Fe2 C1_13 . . 86.97(17) ?
C2_13 Fe2 Ga2 . . 81.69(11) ?
C4_13 Fe2 Ga2 . . 170.19(15) ?
C3_13 Fe2 Ga2 . . 87.37(12) ?
C1_13 Fe2 Ga2 . . 93.97(11) ?
C2_13 Fe2 Ga3 . . 84.93(12) ?
C4_13 Fe2 Ga3 . . 89.98(15) ?
C3_13 Fe2 Ga3 . . 165.70(12) ?
C1_13 Fe2 Ga3 . . 86.47(12) ?
Ga2 Fe2 Ga3 . . 80.432(17) ?
C2_13 Fe2 Fe4 . . 124.29(11) ?
C4_13 Fe2 Fe4 . . 119.81(14) ?
C3_13 Fe2 Fe4 . . 110.52(12) ?
C1_13 Fe2 Fe4 . . 47.47(10) ?
Ga2 Fe2 Fe4 . . 56.018(16) ?
Ga3 Fe2 Fe4 . . 56.223(17) ?
C4_12 Fe3 C1_12 . . 154.46(16) ?
C4_12 Fe3 C3_12 . . 97.93(19) ?
C1_12 Fe3 C3_12 . . 96.20(19) ?
C4_12 Fe3 C2_12 . . 98.2(2) ?
C1_12 Fe3 C2_12 . . 99.2(2) ?
C3_12 Fe3 C2_12 . . 102.9(2) ?
C4_12 Fe3 Ga4 . . 80.49(13) ?
C1_12 Fe3 Ga4 . . 80.83(12) ?
C3_12 Fe3 Ga4 . . 166.53(14) ?
C2_12 Fe3 Ga4 . . 90.51(14) ?
C4_12 Fe3 Ga3 . . 79.55(13) ?
C1_12 Fe3 Ga3 . . 78.92(12) ?
C3_12 Fe3 Ga3 . . 91.47(14) ?
C2_12 Fe3 Ga3 . . 165.58(14) ?
Ga4 Fe3 Ga3 . . 75.072(17) ?
C5_13 Fe4 C7_13 . . 95.13(19) ?
C5_13 Fe4 C6_13 . . 97.47(19) ?
C7_13 Fe4 C6_13 . . 104.4(2) ?
C5_13 Fe4 C1_13 . . 173.98(16) ?
C7_13 Fe4 C1_13 . . 87.27(18) ?
C6_13 Fe4 C1_13 . . 87.25(17) ?
C5_13 Fe4 Ga2 . . 83.14(13) ?
C7_13 Fe4 Ga2 . . 167.91(15) ?
C6_13 Fe4 Ga2 . . 87.65(14) ?
C1_13 Fe4 Ga2 . . 93.36(10) ?
C5_13 Fe4 Ga3 . . 88.77(13) ?
C7_13 Fe4 Ga3 . . 87.52(15) ?
C6_13 Fe4 Ga3 . . 165.87(14) ?
C1_13 Fe4 Ga3 . . 85.82(12) ?
Ga2 Fe4 Ga3 . . 80.497(17) ?
C5_13 Fe4 Fe2 . . 127.73(12) ?
C7_13 Fe4 Fe2 . . 117.73(14) ?
C6_13 Fe4 Fe2 . . 110.59(13) ?
C1_13 Fe4 Fe2 . . 46.57(10) ?
Ga2 Fe4 Fe2 . . 56.162(15) ?
Ga3 Fe4 Fe2 . . 56.193(17) ?
O2_11 Si1 O1_11 . . 105.74(11) ?
O2_11 Si1 C2 . . 110.04(15) ?
O1_11 Si1 C2 . . 109.20(15) ?
O2_11 Si1 C1 . . 109.79(16) ?
O1_11 Si1 C1 . . 110.70(15) ?
C2 Si1 C1 . . 111.2(2) ?
O52 Fe5 O51 . . 178.40(10) ?
O52 Fe5 O1_2 . . 86.37(9) ?
O51 Fe5 O1_2 . . 93.77(9) ?
O52 Fe5 O1_3 . . 94.26(10) ?
O51 Fe5 O1_3 . . 87.33(9) ?
O1_2 Fe5 O1_3 . . 87.01(10) ?
O52 Fe5 O1_4 . . 91.07(10) ?
O51 Fe5 O1_4 . . 88.83(9) ?
O1_2 Fe5 O1_4 . . 177.20(9) ?
O1_3 Fe5 O1_4 . . 92.06(10) ?
O52 Fe5 O1_1 . . 89.11(9) ?
O51 Fe5 O1_1 . . 89.29(9) ?
O1_2 Fe5 O1_1 . . 92.29(10) ?
O1_3 Fe5 O1_1 . . 176.50(9) ?
O1_4 Fe5 O1_1 . . 88.79(10) ?
C4_1 O1_1 C1_1 . . 107.6(3) ?
C4_1 O1_1 Fe5 . . 127.0(2) ?
C1_1 O1_1 Fe5 . . 124.9(2) ?
O1_1 C1_1 C2_1 . . 106.1(4) ?
C3_1 C2_1 C1_1 . . 109.5(5) ?
C2_1 C3_1 C4_1 . . 102.8(4) ?
O1_1 C4_1 C3_1 . . 108.3(4) ?
C4_2 O1_2 C1_2 . . 108.1(3) ?
C4_2 O1_2 Fe5 . . 126.7(2) ?
C1_2 O1_2 Fe5 . . 125.2(2) ?
O1_2 C1_2 C2_2 . . 107.1(3) ?
C1_2 C2_2 C3_2 . . 105.3(3) ?
C4_2 C3_2 C2_2 . . 102.9(3) ?
O1_2 C4_2 C3_2 . . 106.1(3) ?
C1_3 O1_3 C4_3 . . 108.5(3) ?
C1_3 O1_3 Fe5 . . 127.3(2) ?
C4_3 O1_3 Fe5 . . 123.6(2) ?
O1_3 C1_3 C2_3 . . 107.4(4) ?
C3_3 C2_3 C1_3 . . 109.7(4) ?
C2_3 C3_3 C4_3 . . 107.4(4) ?
O1_3 C4_3 C3_3 . . 107.0(4) ?
C4_4 O1_4 C1_4 . . 106.3(3) ?
C4_4 O1_4 Fe5 . . 125.6(3) ?
C1_4 O1_4 Fe5 . . 127.6(2) ?
O1_4 C1_4 C2_4 . . 104.6(4) ?
C3_4 C2_4 C1_4 . . 107.4(5) ?
C2_4 C3_4 C4_4 . . 101.3(5) ?
O1_4 C4_4 C3_4 . . 109.3(4) ?
C1_5 O1_5 C4_5 . . 107.9(3) ?
O1_5 C1_5 C2_5 . . 107.6(3) ?
C3_5 C2_5 C1_5 . . 106.9(4) ?
C2_5 C3_5 C4_5 . . 104.4(4) ?
O1_5 C4_5 C3_5 . . 106.9(3) ?
C4_6 O1_6 C1_6 . . 107.4(10) ?
O1_6 C1_6 C2_6 . . 106.9(11) ?
C1_6 C2_6 C3_6 . . 104.4(12) ?
C2_6 C3_6 C4_6 . . 99.6(13) ?
O1_6 C4_6 C3_6 . . 106.3(10) ?
C1_7 C2_7 C3_7 . . 106.0(9) ?
C2_7 C3_7 C4_7 . . 98.8(12) ?
C4_8 O1_8 C1_8 . . 108.2(3) ?
O1_8 C1_8 C2_8 . . 107.3(4) ?
C3_8 C2_8 C1_8 . . 105.6(4) ?
C2_8 C3_8 C4_8 . . 108.1(4) ?
O1_8 C4_8 C3_8 . . 107.2(4) ?
C1_9 O1_9 C4_9 . . 110.5(8) ?
O1_9 C1_9 C2_9 . . 104.1(10) ?
C1_9 C2_9 C3_9 . . 107.6(10) ?
C2_9 C3_9 C4_9 . . 106.1(10) ?
O1_9 C4_9 C3_9 . . 105.8(9) ?
C1_10 O1_10 C4_10 . . 108.3(9) ?
O1_10 C1_10 C2_10 . . 107.3(9) ?
C1_10 C2_10 C3_10 . . 107.2(11) ?
C4_10 C3_10 C2_10 . . 104.3(12) ?
O1_10 C4_10 C3_10 . . 107.3(11) ?
Si1 O1_11 Ga1 . . 129.22(11) ?
Si1 O1_11 Ga2 . . 134.72(11) ?
Ga1 O1_11 Ga2 . . 96.03(8) ?
Si1 O2_11 Ga4 . . 129.74(12) ?
Si1 O2_11 Ga3 . . 132.76(12) ?
Ga4 O2_11 Ga3 . . 97.49(8) ?
O1_12 C1_12 Fe3 . . 178.8(3) ?
O2_12 C2_12 Fe3 . . 177.6(4) ?
O3_12 C3_12 Fe3 . . 178.6(5) ?
O4_12 C4_12 Fe3 . . 178.9(3) ?
O5_12 C5_12 Fe1 . . 178.4(4) ?
O6_12 C6_12 Fe1 . . 176.3(4) ?
O7_12 C7_12 Fe1 . . 179.3(5) ?
O8_12 C8_12 Fe1 . . 177.5(3) ?
O1_13 C1_13 Fe2 . . 138.1(3) ?
O1_13 C1_13 Fe4 . . 135.9(3) ?
Fe2 C1_13 Fe4 . . 85.96(13) ?
O2_13 C2_13 Fe2 . . 175.5(3) ?
O3_13 C3_13 Fe2 . . 179.0(4) ?
O4_13 C4_13 Fe2 . . 177.5(4) ?
O5_13 C5_13 Fe4 . . 173.2(3) ?
O6_13 C6_13 Fe4 . . 179.0(4) ?
O7_13 C7_13 Fe4 . . 176.9(5) ?

loop_
_geom_bond_atom_site_label_1
_geom_bond_atom_site_label_2
_geom_bond_site_symmetry_2
_geom_bond_distance
_geom_bond_publ_flag
Ga1 O1_11 . 1.9172(19) ?
Ga1 Cl2 . 2.1912(11) ?
Ga1 Cl1 . 2.1958(11) ?
Ga1 Fe1 . 2.3875(6) yes
Ga1 Ga2 . 2.9476(5) ?
Ga2 O1_11 . 2.0465(19) ?
Ga2 Fe4 . 2.4202(6) yes
Ga2 Fe2 . 2.4243(5) yes
Ga2 Fe1 . 2.4912(6) yes
Ga3 O2_11 . 2.014(2) ?
Ga3 Fe2 . 2.4293(6) yes
Ga3 Fe4 . 2.4301(6) yes
Ga3 Fe3 . 2.4786(6) yes
Ga3 Ga4 . 2.9736(6) ?
Ga4 O2_11 . 1.941(2) ?
Ga4 Cl3 . 2.1935(11) ?
Ga4 Cl4 . 2.1952(12) ?
Ga4 Fe3 . 2.4010(6) yes
Fe1 C5_12 . 1.777(5) ?
Fe1 C8_12 . 1.785(4) ?
Fe1 C6_12 . 1.793(4) ?
Fe1 C7_12 . 1.810(4) ?
Fe2 C2_13 . 1.780(4) ?
Fe2 C4_13 . 1.783(4) ?
Fe2 C3_13 . 1.785(4) ?
Fe2 C1_13 . 1.968(3) ?
Fe2 Fe4 . 2.7027(6) yes
Fe3 C4_12 . 1.782(4) ?
Fe3 C1_12 . 1.783(4) ?
Fe3 C3_12 . 1.796(5) ?
Fe3 C2_12 . 1.800(5) ?
Fe4 C5_13 . 1.772(4) ?
Fe4 C7_13 . 1.779(4) ?
Fe4 C6_13 . 1.787(4) ?
Fe4 C1_13 . 1.997(4) ?
Si1 O2_11 . 1.651(2) ?
Si1 O1_11 . 1.661(2) ?
Si1 C2 . 1.841(4) ?
Si1 C1 . 1.849(4) ?
Fe5 O52 . 2.073(2) ?
Fe5 O51 . 2.084(2) ?
Fe5 O1_2 . 2.136(2) ?
Fe5 O1_3 . 2.137(2) ?
Fe5 O1_4 . 2.148(2) ?
Fe5 O1_1 . 2.152(2) ?
O1_1 C4_1 . 1.417(4) ?
O1_1 C1_1 . 1.433(4) ?
C1_1 C2_1 . 1.437(7) ?
C2_1 C3_1 . 1.426(7) ?
C3_1 C4_1 . 1.465(6) ?
O1_2 C4_2 . 1.428(4) ?
O1_2 C1_2 . 1.449(4) ?
C1_2 C2_2 . 1.468(5) ?
C2_2 C3_2 . 1.490(5) ?
C3_2 C4_2 . 1.483(5) ?
O1_3 C1_3 . 1.431(4) ?
O1_3 C4_3 . 1.448(4) ?
C1_3 C2_3 . 1.435(6) ?
C2_3 C3_3 . 1.415(7) ?
C3_3 C4_3 . 1.462(6) ?
O1_4 C4_4 . 1.414(5) ?
O1_4 C1_4 . 1.424(5) ?
C1_4 C2_4 . 1.473(7) ?
C2_4 C3_4 . 1.405(8) ?
C3_4 C4_4 . 1.434(7) ?
O1_5 C1_5 . 1.416(4) ?
O1_5 C4_5 . 1.423(4) ?
C1_5 C2_5 . 1.466(6) ?
C2_5 C3_5 . 1.457(6) ?
C3_5 C4_5 . 1.467(5) ?
O1_6 C4_6 . 1.384(11) ?
O1_6 C1_6 . 1.396(12) ?
C1_6 C2_6 . 1.426(12) ?
C2_6 C3_6 . 1.440(14) ?
C3_6 C4_6 . 1.479(14) ?
C1_7 C2_7 . 1.435(12) ?
C2_7 C3_7 . 1.439(13) ?
C3_7 C4_7 . 1.482(13) ?
O1_8 C4_8 . 1.406(5) ?
O1_8 C1_8 . 1.414(5) ?
C1_8 C2_8 . 1.453(6) ?
C2_8 C3_8 . 1.424(7) ?
C3_8 C4_8 . 1.453(6) ?
O1_9 C1_9 . 1.396(11) ?
O1_9 C4_9 . 1.420(11) ?
C1_9 C2_9 . 1.433(12) ?
C2_9 C3_9 . 1.434(14) ?
C3_9 C4_9 . 1.441(12) ?
O1_10 C1_10 . 1.393(11) ?
O1_10 C4_10 . 1.433(11) ?
C1_10 C2_10 . 1.437(12) ?
C2_10 C3_10 . 1.439(13) ?
C3_10 C4_10 . 1.434(12) ?
O1_12 C1_12 . 1.146(4) ?
O2_12 C2_12 . 1.130(5) ?
O3_12 C3_12 . 1.140(5) ?
O4_12 C4_12 . 1.148(5) ?
O5_12 C5_12 . 1.146(5) ?
O6_12 C6_12 . 1.139(5) ?
O7_12 C7_12 . 1.126(5) ?
O8_12 C8_12 . 1.138(5) ?
O1_13 C1_13 . 1.170(4) ?
O2_13 C2_13 . 1.150(4) ?
O3_13 C3_13 . 1.143(5) ?
O4_13 C4_13 . 1.143(5) ?
O5_13 C5_13 . 1.148(4) ?
O6_13 C6_13 . 1.143(5) ?
O7_13 C7_13 . 1.138(5) ?

loop_
_geom_hbond_atom_site_label_D
_geom_hbond_atom_site_label_H
_geom_hbond_atom_site_label_A
_geom_hbond_distance_DH
_geom_hbond_distance_HA
_geom_hbond_distance_DA
_geom_hbond_angle_DHA
O51 H51A O1_5 0.96(2) 1.72(2) 2.677(3) 175(2)
O51 H51B O1_7 0.958(15) 1.71(2) 2.623(11) 159(2)
O51 H51B O1_6 0.958(15) 1.71(2) 2.671(15) 179(3)
O52 H52A O1_8 0.96(2) 1.71(2) 2.653(4) 170(3)
O52 H52B O1_10 0.958(18) 1.71(2) 2.665(12) 175(3)
O52 H52B O1_9 0.958(18) 1.71(3) 2.647(16) 167(3)
